data_4327971
loop_
_publ_author_name
'Arghya Basu'
'Gopal Das'

_publ_section_title
;
 Neutral Acyclic Anion Receptor with Thiadiazole Spacer: Halide Binding
 Study and Halide-Directed Self-Assembly in the Solid State
;
_journal_name_full 'Inorganic Chemistry'
_journal_page_first 882
_journal_page_last 889
_journal_paper_doi 10.1021/ic201656y
_journal_volume 51
_journal_year 2012
_chemical_formula_sum 'C46 H84 Cl2 N8 O5 S'
_chemical_formula_weight 932.18
_chemical_name_systematic
; 
 ? 
;
_space_group_IT_number 33
_symmetry_cell_setting orthorhombic
_symmetry_space_group_name_Hall 'P 2c -2n'
_symmetry_space_group_name_H-M 'P n a 21'
_atom_sites_solution_hydrogens geom
_atom_sites_solution_primary direct
_atom_sites_solution_secondary difmap
_audit_creation_method SHELXL-97
_cell_angle_alpha 90.00
_cell_angle_beta 90.00
_cell_angle_gamma 90.00
_cell_formula_units_Z 4
_cell_length_a 31.492(3)
_cell_length_b 8.0970(7)
_cell_length_c 21.497(2)
_cell_measurement_reflns_used 5246
_cell_measurement_temperature 298(2)
_cell_measurement_theta_max 17.64
_cell_measurement_theta_min 2.59
_cell_volume 5481.5(9)
_computing_cell_refinement 'Bruker SMART'
_computing_data_collection 'Bruker SMART'
_computing_data_reduction 'Bruker SAINT'
_computing_molecular_graphics 'Bruker SHELXTL'
_computing_publication_material 'Bruker SHELXTL'
_computing_structure_refinement 'SHELXL-97 (Sheldrick, 1997)'
_computing_structure_solution 'SHELXS-97 (Sheldrick, 1990)'
_diffrn_ambient_temperature 298(2)
_diffrn_detector_area_resol_mean 'phi and omega scans'
_diffrn_measured_fraction_theta_full 0.993
_diffrn_measured_fraction_theta_max 0.993
_diffrn_measurement_device_type 'CCD area detector'
_diffrn_measurement_method 'phi and omega scans'
_diffrn_radiation_monochromator graphite
_diffrn_radiation_source 'fine-focus sealed tube'
_diffrn_radiation_type MoK\a
_diffrn_radiation_wavelength 0.71073
_diffrn_reflns_av_R_equivalents 0.0633
_diffrn_reflns_av_sigmaI/netI 0.0739
_diffrn_reflns_limit_h_max 36
_diffrn_reflns_limit_h_min -34
_diffrn_reflns_limit_k_max 9
_diffrn_reflns_limit_k_min -9
_diffrn_reflns_limit_l_max 25
_diffrn_reflns_limit_l_min -18
_diffrn_reflns_number 38664
_diffrn_reflns_theta_full 24.81
_diffrn_reflns_theta_max 24.81
_diffrn_reflns_theta_min 1.29
_exptl_absorpt_coefficient_mu 0.204
_exptl_absorpt_correction_T_max 0.943
_exptl_absorpt_correction_T_min 0.927
_exptl_absorpt_correction_type multi-scan
_exptl_absorpt_process_details 'SADABS (Sheldrick, 1997)'
_exptl_crystal_colour ' yellow '
_exptl_crystal_density_diffrn 1.130
_exptl_crystal_description block
_exptl_crystal_F_000 2024.0
_exptl_crystal_size_max 0.38
_exptl_crystal_size_mid 0.31
_exptl_crystal_size_min 0.29
_refine_diff_density_max 0.203
_refine_diff_density_min -0.167
_refine_diff_density_rms 0.041
_refine_ls_extinction_method none
_refine_ls_goodness_of_fit_ref 0.893
_refine_ls_matrix_type full
_refine_ls_number_parameters 583
_refine_ls_number_reflns 7407
_refine_ls_number_restraints 2
_refine_ls_restrained_S_all 0.893
_refine_ls_R_factor_all 0.1082
_refine_ls_R_factor_gt 0.0533
_refine_ls_shift/su_max 0.005
_refine_ls_shift/su_mean 0.000
_refine_ls_structure_factor_coef Fsqd
_refine_ls_weighting_details 'calc w=1/[\s^2^(Fo^2^)+(0.1000P)^2^+1.0000P] where P=(Fo^2^+2Fc^2^)/3'
_refine_ls_weighting_scheme calc
_refine_ls_wR_factor_gt 0.1323
_refine_ls_wR_factor_ref 0.1677
_reflns_number_gt 4780
_reflns_number_total 4827
_reflns_threshold_expression >2sigma(I)
_cod_data_source_file ic201656y_si_002_1.cif
_cod_data_source_block Cl-complex
_cod_original_cell_volume 5481.5(8)
_cod_database_code 4327971

loop_
_symmetry_equiv_pos_as_xyz
'x, y, z'
'-x, -y, z+1/2'
'x+1/2, -y+1/2, z'
'-x+1/2, y+1/2, z+1/2'

loop_
_atom_site_label
_atom_site_type_symbol
_atom_site_fract_x
_atom_site_fract_y
_atom_site_fract_z
_atom_site_U_iso_or_equiv
_atom_site_adp_type
_atom_site_occupancy
_atom_site_symmetry_multiplicity
_atom_site_calc_flag
_atom_site_refinement_flags
Cl1 Cl 0.63154(4) 0.44833(17) 0.82617(6) 0.0720(4) Uani 1 1 d .
S1 S 0.52417(4) 0.43022(18) 0.87530(6) 0.0681(4) Uani 1 1 d .
Cl2 Cl 0.46420(4) 0.38156(15) 0.73578(7) 0.0673(4) Uani 1 1 d .
C12 C 0.32279(18) 0.1709(7) 0.9226(3) 0.0782(17) Uani 1 1 d .
C9 C 0.40334(16) 0.2817(6) 0.8949(3) 0.0612(13) Uani 1 1 d .
C11 C 0.33173(18) 0.2188(7) 0.8633(3) 0.0781(17) Uani 1 1 d .
H11 H 0.3109 0.2137 0.8327 0.094 Uiso 1 1 calc R
C14 C 0.39362(18) 0.2345(8) 0.9546(3) 0.0802(17) Uani 1 1 d .
H14 H 0.4140 0.2397 0.9858 0.096 Uiso 1 1 calc R
C10 C 0.37152(18) 0.2744(7) 0.8492(3) 0.0720(15) Uani 1 1 d .
H10 H 0.3776 0.3079 0.8088 0.086 Uiso 1 1 calc R
C13 C 0.3531(2) 0.1791(9) 0.9676(4) 0.095(2) Uani 1 1 d .
H13 H 0.3464 0.1467 1.0079 0.114 Uiso 1 1 calc R
C8 C 0.47859(16) 0.3619(6) 0.9122(3) 0.0602(13) Uani 1 1 d .
C7 C 0.54681(16) 0.4237(6) 0.9489(3) 0.0597(13) Uani 1 1 d .
C1 C 0.61190(16) 0.4894(6) 1.0089(2) 0.0568(12) Uani 1 1 d .
C5 C 0.61814(17) 0.5467(6) 1.1184(3) 0.0654(14) Uani 1 1 d .
H5 H 0.6057 0.5664 1.1569 0.079 Uiso 1 1 calc R
C4 C 0.66176(17) 0.5442(7) 1.1124(3) 0.0699(14) Uani 1 1 d .
C2 C 0.65599(16) 0.4885(6) 1.0045(3) 0.0665(14) Uani 1 1 d .
H2 H 0.6689 0.4693 0.9662 0.080 Uiso 1 1 calc R
C3 C 0.68064(17) 0.5158(7) 1.0563(3) 0.0726(15) Uani 1 1 d .
H3 H 0.7101 0.5148 1.0531 0.087 Uiso 1 1 calc R
C6 C 0.59330(15) 0.5197(6) 1.0668(2) 0.0605(13) Uani 1 1 d .
H6 H 0.5639 0.5216 1.0705 0.073 Uiso 1 1 calc R
N3 N 0.52207(14) 0.3796(6) 0.9932(2) 0.0767(13) Uani 1 1 d .
N2 N 0.58921(14) 0.4632(6) 0.9546(2) 0.0700(12) Uani 1 1 d .
N4 N 0.48141(13) 0.3422(6) 0.9711(2) 0.0772(13) Uani 1 1 d .
N5 N 0.44258(14) 0.3366(6) 0.8762(3) 0.0714(13) Uani 1 1 d .
N1 N 0.68759(19) 0.5719(8) 1.1674(3) 0.0971(17) Uani 1 1 d .
N6 N 0.2813(2) 0.1116(8) 0.9388(4) 0.1008(18) Uani 1 1 d .
O4 O 0.25354(17) 0.1063(7) 0.8993(3) 0.1261(19) Uani 1 1 d .
O1 O 0.72554(18) 0.5709(9) 1.1622(3) 0.144(2) Uani 1 1 d .
O2 O 0.67110(18) 0.5926(9) 1.2170(3) 0.145(2) Uani 1 1 d .
O3 O 0.27399(18) 0.0704(10) 0.9917(4) 0.167(3) Uani 1 1 d .
N7 N 0.69757(15) 0.9176(5) 0.8404(3) 0.0818(14) Uani 1 1 d .
C15 C 0.6950(2) 1.0557(8) 0.7924(3) 0.0929(19) Uani 1 1 d .
H15A H 0.6835 1.1529 0.8127 0.111 Uiso 1 1 calc R
H15B H 0.7237 1.0823 0.7793 0.111 Uiso 1 1 calc R
C17 C 0.6718(3) 1.1674(10) 0.6919(4) 0.119(3) Uani 1 1 d .
H17A H 0.6590 1.2634 0.7113 0.142 Uiso 1 1 calc R
H17B H 0.7014 1.1932 0.6839 0.142 Uiso 1 1 calc R
C16 C 0.6695(3) 1.0232(9) 0.7366(4) 0.111(2) Uani 1 1 d .
H16A H 0.6402 1.0044 0.7485 0.133 Uiso 1 1 calc R
H16B H 0.6799 0.9243 0.7162 0.133 Uiso 1 1 calc R
C20 C 0.7329(3) 0.8570(11) 0.9463(4) 0.129(3) Uani 1 1 d .
H20B H 0.7413 0.7494 0.9309 0.155 Uiso 1 1 calc R
H20A H 0.7058 0.8446 0.9673 0.155 Uiso 1 1 calc R
C19 C 0.7277(2) 0.9746(9) 0.8919(3) 0.099(2) Uani 1 1 d .
H19B H 0.7555 0.9937 0.8737 0.119 Uiso 1 1 calc R
H19A H 0.7176 1.0796 0.9078 0.119 Uiso 1 1 calc R
C21 C 0.7663(4) 0.9188(18) 0.9932(7) 0.189(5) Uani 1 1 d .
H21A H 0.7634 1.0372 0.9989 0.227 Uiso 1 1 calc R
H21B H 0.7619 0.8659 1.0332 0.227 Uiso 1 1 calc R
C22 C 0.8076(5) 0.8813(19) 0.9706(9) 0.242(7) Uani 1 1 d .
H22B H 0.8081 0.7699 0.9554 0.362 Uiso 1 1 calc R
H22A H 0.8279 0.8928 1.0038 0.362 Uiso 1 1 calc R
H22C H 0.8148 0.9559 0.9375 0.362 Uiso 1 1 calc R
C18 C 0.6502(4) 1.1346(15) 0.6320(5) 0.174(4) Uani 1 1 d .
H18C H 0.6655 1.0516 0.6094 0.260 Uiso 1 1 calc R
H18B H 0.6492 1.2344 0.6079 0.260 Uiso 1 1 calc R
H18A H 0.6218 1.0968 0.6399 0.260 Uiso 1 1 calc R
C43 C 0.5043(2) 1.0504(7) 0.6336(3) 0.0918(19) Uani 1 1 d .
H43B H 0.5294 1.0721 0.6584 0.110 Uiso 1 1 calc R
H43A H 0.4853 1.1439 0.6386 0.110 Uiso 1 1 calc R
C45 C 0.5351(4) 1.2140(13) 0.5480(5) 0.172(5) Uani 1 1 d .
H45A H 0.5114 1.2907 0.5459 0.206 Uiso 1 1 calc R
H45B H 0.5536 1.2513 0.5812 0.206 Uiso 1 1 calc R
C44 C 0.5174(3) 1.0410(9) 0.5660(4) 0.121(3) Uani 1 1 d .
H44A H 0.4932 1.0132 0.5402 0.145 Uiso 1 1 calc R
H44B H 0.5390 0.9572 0.5604 0.145 Uiso 1 1 calc R
C35 C 0.4417(2) 0.8673(9) 0.6251(4) 0.101(2) Uani 1 1 d .
H35B H 0.4487 0.8313 0.5833 0.121 Uiso 1 1 calc R
H35A H 0.4272 0.7762 0.6454 0.121 Uiso 1 1 calc R
C36 C 0.4112(3) 1.0074(12) 0.6200(5) 0.143(3) Uani 1 1 d .
H36B H 0.4224 1.0922 0.5928 0.171 Uiso 1 1 calc R
H36A H 0.4060 1.0557 0.6606 0.171 Uiso 1 1 calc R
C37 C 0.3675(4) 0.9324(19) 0.5917(9) 0.220(7) Uani 1 1 d .
H37B H 0.3728 0.9065 0.5483 0.264 Uiso 1 1 calc R
H37A H 0.3622 0.8284 0.6127 0.264 Uiso 1 1 calc R
C38 C 0.3366(5) 1.007(3) 0.5937(13) 0.333(15) Uani 1 1 d .
H38A H 0.3193 0.9680 0.6273 0.499 Uiso 1 1 calc R
H38B H 0.3215 0.9954 0.5552 0.499 Uiso 1 1 calc R
H38C H 0.3432 1.1219 0.6003 0.499 Uiso 1 1 calc R
C31 C 0.5098(2) 0.7462(7) 0.6522(3) 0.095(2) Uani 1 1 d .
H31A H 0.4945 0.6536 0.6699 0.114 Uiso 1 1 calc R
H31B H 0.5130 0.7245 0.6080 0.114 Uiso 1 1 calc R
C32 C 0.5532(3) 0.7501(11) 0.6806(6) 0.158(4) Uani 1 1 d .
H32A H 0.5508 0.7376 0.7253 0.190 Uiso 1 1 calc R
H32B H 0.5663 0.8564 0.6723 0.190 Uiso 1 1 calc R
C33 C 0.5814(4) 0.6145(16) 0.6551(11) 0.241(10) Uani 1 1 d .
H33A H 0.5786 0.5252 0.6849 0.289 Uiso 1 1 calc R
H33B H 0.5668 0.5772 0.6179 0.289 Uiso 1 1 calc R
C34 C 0.6166(7) 0.613(2) 0.6417(12) 0.301(13) Uani 1 1 d .
H34B H 0.6197 0.6487 0.5993 0.452 Uiso 1 1 calc R
H34A H 0.6277 0.5037 0.6462 0.452 Uiso 1 1 calc R
H34C H 0.6320 0.6873 0.6685 0.452 Uiso 1 1 calc R
C39 C 0.4734(2) 0.9369(7) 0.7277(3) 0.102(2) Uani 1 1 d .
H39A H 0.4611 1.0465 0.7303 0.123 Uiso 1 1 calc R
H39B H 0.5001 0.9393 0.7501 0.123 Uiso 1 1 calc R
C41 C 0.4270(5) 0.8630(13) 0.8169(6) 0.201(6) Uani 1 1 d .
H41A H 0.4163 0.9746 0.8123 0.241 Uiso 1 1 calc R
H41B H 0.4502 0.8677 0.8466 0.241 Uiso 1 1 calc R
C40 C 0.4436(5) 0.8154(10) 0.7607(5) 0.202(6) Uani 1 1 d .
H40A H 0.4201 0.7917 0.7329 0.242 Uiso 1 1 calc R
H40B H 0.4589 0.7129 0.7670 0.242 Uiso 1 1 calc R
C42 C 0.3933(4) 0.7639(13) 0.8445(6) 0.187(5) Uani 1 1 d .
H42C H 0.3837 0.6834 0.8149 0.280 Uiso 1 1 calc R
H42A H 0.3701 0.8342 0.8560 0.280 Uiso 1 1 calc R
H42B H 0.4040 0.7086 0.8808 0.280 Uiso 1 1 calc R
C25 C 0.5885(3) 0.9645(11) 0.9251(5) 0.130(3) Uani 1 1 d .
H25A H 0.5931 0.8707 0.9524 0.155 Uiso 1 1 calc R
H25B H 0.5768 1.0534 0.9500 0.155 Uiso 1 1 calc R
C23 C 0.65369(19) 0.8799(8) 0.8663(3) 0.093(2) Uani 1 1 d .
H23B H 0.6359 0.8417 0.8324 0.111 Uiso 1 1 calc R
H23A H 0.6564 0.7893 0.8956 0.111 Uiso 1 1 calc R
C24 C 0.6310(2) 1.0197(8) 0.8984(4) 0.111(2) Uani 1 1 d .
H24B H 0.6264 1.1086 0.8690 0.133 Uiso 1 1 calc R
H24A H 0.6487 1.0618 0.9318 0.133 Uiso 1 1 calc R
C26 C 0.5582(3) 0.9192(14) 0.8776(6) 0.165(4) Uani 1 1 d .
H26B H 0.5654 0.9736 0.8394 0.248 Uiso 1 1 calc R
H26C H 0.5303 0.9520 0.8904 0.248 Uiso 1 1 calc R
H26A H 0.5589 0.8018 0.8716 0.248 Uiso 1 1 calc R
N8 N 0.48252(17) 0.8989(6) 0.6595(2) 0.0837(15) Uani 1 1 d .
O5 O 0.5631(2) 0.2230(7) 0.7448(3) 0.1092(16) Uani 1 1 d D
C46 C 0.5557(5) 1.2224(17) 0.4964(9) 0.250(8) Uani 1 1 d .
H46B H 0.5774 1.1393 0.4958 0.375 Uiso 1 1 calc R
H46C H 0.5684 1.3296 0.4925 0.375 Uiso 1 1 calc R
H46A H 0.5365 1.2045 0.4623 0.375 Uiso 1 1 calc R
C27 C 0.7125(2) 0.7590(7) 0.8116(3) 0.0934(19) Uani 1 1 d .
H27A H 0.6923 0.7265 0.7798 0.112 Uiso 1 1 calc R
H27B H 0.7124 0.6738 0.8433 0.112 Uiso 1 1 calc R
C28 C 0.7566(2) 0.7660(11) 0.7824(4) 0.121(3) Uani 1 1 d .
H28B H 0.7776 0.7885 0.8142 0.145 Uiso 1 1 calc R
H28A H 0.7577 0.8540 0.7518 0.145 Uiso 1 1 calc R
C29 C 0.7661(4) 0.5975(18) 0.7507(6) 0.185(5) Uani 1 1 d .
H29A H 0.7962 0.5900 0.7416 0.223 Uiso 1 1 calc R
H29B H 0.7589 0.5084 0.7789 0.223 Uiso 1 1 calc R
C30 C 0.7413(5) 0.579(2) 0.6918(11) 0.284(11) Uani 1 1 d .
H30A H 0.7117 0.5951 0.7003 0.425 Uiso 1 1 calc R
H30B H 0.7457 0.4709 0.6750 0.425 Uiso 1 1 calc R
H30C H 0.7506 0.6606 0.6622 0.425 Uiso 1 1 calc R
H2N H 0.4462(15) 0.354(6) 0.839(3) 0.062(17) Uiso 1 1 d .
H5N H 0.608(2) 0.459(7) 0.916(3) 0.10(2) Uiso 1 1 d .
H6O H 0.541(4) 0.283(16) 0.745(6) 0.23(6) Uiso 1 1 d .
H5O H 0.5815(18) 0.275(9) 0.767(3) 0.13(3) Uiso 1 1 d D

loop_
_atom_site_aniso_label
_atom_site_aniso_U_11
_atom_site_aniso_U_22
_atom_site_aniso_U_33
_atom_site_aniso_U_23
_atom_site_aniso_U_13
_atom_site_aniso_U_12
Cl1 0.0730(9) 0.0845(9) 0.0585(8) -0.0094(7) 0.0143(7) -0.0149(7)
S1 0.0611(8) 0.0932(10) 0.0500(8) 0.0035(7) 0.0014(6) -0.0145(7)
Cl2 0.0766(9) 0.0669(7) 0.0585(8) 0.0030(7) -0.0021(7) 0.0004(6)
C12 0.050(4) 0.087(4) 0.098(5) 0.002(3) 0.004(3) -0.015(3)
C9 0.054(3) 0.068(3) 0.061(4) 0.001(3) -0.002(3) -0.007(3)
C11 0.059(4) 0.088(4) 0.087(5) -0.001(3) -0.006(3) -0.012(3)
C14 0.065(4) 0.109(5) 0.067(4) 0.018(3) -0.002(3) -0.014(3)
C10 0.069(4) 0.081(4) 0.066(4) 0.005(3) -0.003(3) -0.001(3)
C13 0.080(5) 0.118(6) 0.086(5) 0.023(4) 0.015(4) -0.020(4)
C8 0.054(3) 0.073(3) 0.053(4) 0.001(3) 0.003(2) -0.004(3)
C7 0.050(3) 0.072(3) 0.057(4) -0.004(3) 0.000(2) -0.005(2)
C1 0.054(3) 0.063(3) 0.054(3) -0.001(2) 0.002(3) -0.006(2)
C5 0.063(4) 0.074(3) 0.059(4) -0.006(3) 0.003(3) -0.008(3)
C4 0.058(4) 0.092(4) 0.060(4) -0.009(3) -0.002(3) -0.005(3)
C2 0.048(3) 0.084(4) 0.067(4) -0.006(3) 0.008(3) -0.002(3)
C3 0.054(3) 0.089(4) 0.075(4) -0.006(3) 0.003(3) -0.002(3)
C6 0.048(3) 0.074(3) 0.059(4) 0.003(3) 0.006(3) 0.000(2)
N3 0.054(3) 0.119(4) 0.057(3) 0.011(3) -0.003(2) -0.019(3)
N2 0.057(3) 0.107(4) 0.046(3) -0.004(2) 0.002(2) -0.012(2)
N4 0.058(3) 0.118(4) 0.055(3) 0.017(3) -0.001(2) -0.018(2)
N5 0.062(3) 0.100(4) 0.052(3) 0.011(3) -0.006(3) -0.013(2)
N1 0.066(4) 0.144(5) 0.082(5) -0.006(3) -0.013(3) -0.001(3)
N6 0.070(4) 0.118(5) 0.114(6) 0.003(4) 0.015(4) -0.017(3)
O4 0.069(3) 0.154(5) 0.155(5) 0.011(4) -0.006(3) -0.026(3)
O1 0.068(3) 0.257(8) 0.108(4) -0.012(4) -0.020(3) -0.015(4)
O2 0.100(4) 0.268(8) 0.068(4) -0.035(4) -0.006(3) 0.010(4)
O3 0.086(4) 0.265(8) 0.150(6) 0.039(6) 0.024(4) -0.056(4)
N7 0.080(3) 0.075(3) 0.090(4) 0.005(3) 0.012(3) -0.005(2)
C15 0.100(5) 0.085(4) 0.094(5) 0.012(4) 0.018(4) -0.008(4)
C17 0.123(6) 0.143(7) 0.090(6) 0.012(5) 0.028(5) 0.020(5)
C16 0.129(6) 0.111(5) 0.092(5) 0.019(5) 0.016(5) 0.011(4)
C20 0.128(7) 0.140(7) 0.118(7) 0.021(6) -0.029(5) -0.023(5)
C19 0.099(5) 0.109(5) 0.090(5) 0.004(4) 0.003(4) -0.027(4)
C21 0.151(10) 0.217(13) 0.199(14) -0.020(9) 0.014(10) -0.027(9)
C22 0.243(17) 0.241(16) 0.241(18) 0.034(13) -0.059(15) -0.069(14)
C18 0.225(12) 0.192(10) 0.104(8) 0.019(7) -0.017(8) 0.016(8)
C43 0.111(5) 0.073(4) 0.091(5) -0.002(3) 0.002(4) -0.024(4)
C45 0.256(13) 0.154(9) 0.106(8) 0.034(6) 0.079(8) -0.026(8)
C44 0.168(8) 0.101(5) 0.093(6) 0.016(4) 0.029(5) -0.014(5)
C35 0.098(5) 0.096(5) 0.108(6) -0.030(4) -0.004(4) -0.022(4)
C36 0.131(7) 0.140(7) 0.158(9) -0.037(6) -0.025(6) 0.011(6)
C37 0.129(10) 0.243(15) 0.29(2) -0.086(13) -0.027(11) 0.039(10)
C38 0.165(13) 0.28(2) 0.56(4) -0.16(2) 0.09(2) -0.016(14)
C31 0.127(6) 0.060(4) 0.097(5) -0.005(3) 0.009(4) 0.002(4)
C32 0.140(8) 0.106(6) 0.228(12) -0.021(7) -0.029(7) 0.021(6)
C33 0.152(11) 0.114(8) 0.46(3) -0.020(13) -0.051(15) 0.044(9)
C34 0.34(2) 0.156(12) 0.41(3) 0.002(14) 0.21(3) 0.043(16)
C39 0.164(7) 0.073(4) 0.071(5) -0.014(3) 0.021(4) -0.005(4)
C41 0.296(14) 0.148(8) 0.157(11) 0.003(7) 0.144(11) 0.005(9)
C40 0.388(16) 0.078(5) 0.140(9) -0.011(5) 0.140(10) -0.018(8)
C42 0.214(11) 0.168(9) 0.178(11) 0.022(8) 0.088(9) 0.009(8)
C25 0.128(7) 0.135(7) 0.126(8) 0.019(6) 0.045(6) 0.025(5)
C23 0.077(4) 0.084(4) 0.117(6) 0.014(4) 0.017(4) -0.006(3)
C24 0.118(6) 0.086(5) 0.128(7) 0.018(4) 0.045(5) 0.014(4)
C26 0.131(8) 0.194(11) 0.170(11) 0.024(8) -0.001(8) -0.019(7)
N8 0.115(4) 0.069(3) 0.068(4) -0.012(2) 0.004(3) -0.015(3)
O5 0.106(4) 0.110(4) 0.112(4) -0.043(3) -0.010(3) -0.006(3)
C46 0.30(2) 0.176(12) 0.28(2) 0.062(13) 0.035(17) 0.000(12)
C27 0.095(5) 0.081(4) 0.104(5) -0.004(4) 0.015(4) 0.010(3)
C28 0.091(5) 0.147(7) 0.126(7) -0.018(6) 0.018(5) 0.000(5)
C29 0.183(12) 0.220(13) 0.153(12) 0.000(9) 0.060(9) 0.075(10)
C30 0.206(16) 0.284(19) 0.36(3) -0.18(2) 0.080(17) -0.045(13)

loop_
_atom_type_symbol
_atom_type_description
_atom_type_scat_dispersion_real
_atom_type_scat_dispersion_imag
_atom_type_scat_source
C C 0.0033 0.0016 'International Tables Vol C Tables 4.2.6.8 and 6.1.1.4'
H H 0.0000 0.0000 'International Tables Vol C Tables 4.2.6.8 and 6.1.1.4'
N N 0.0061 0.0033 'International Tables Vol C Tables 4.2.6.8 and 6.1.1.4'
O O 0.0106 0.0060 'International Tables Vol C Tables 4.2.6.8 and 6.1.1.4'
S S 0.1246 0.1234 'International Tables Vol C Tables 4.2.6.8 and 6.1.1.4'
Cl Cl 0.1484 0.1585 'International Tables Vol C Tables 4.2.6.8 and 6.1.1.4'

loop_
_geom_angle_atom_site_label_1
_geom_angle_atom_site_label_2
_geom_angle_atom_site_label_3
_geom_angle
C8 S1 C7 85.0(3)
C13 C12 C11 120.5(5)
C13 C12 N6 118.9(7)
C11 C12 N6 120.7(6)
C14 C9 N5 124.3(5)
C14 C9 C10 118.9(5)
N5 C9 C10 116.8(5)
C12 C11 C10 119.4(5)
C9 C14 C13 119.0(5)
C11 C10 C9 120.9(5)
C12 C13 C14 121.3(6)
N4 C8 N5 126.1(5)
N4 C8 S1 115.8(4)
N5 C8 S1 118.1(4)
N3 C7 N2 126.0(5)
N3 C7 S1 115.9(4)
N2 C7 S1 118.1(4)
N2 C1 C2 117.2(5)
N2 C1 C6 124.1(5)
C2 C1 C6 118.6(5)
C6 C5 C4 119.2(5)
C3 C4 C5 121.3(5)
C3 C4 N1 120.1(5)
C5 C4 N1 118.6(5)
C3 C2 C1 120.5(5)
C4 C3 C2 119.8(5)
C5 C6 C1 120.6(5)
C7 N3 N4 111.4(4)
C7 N2 C1 127.6(5)
C8 N4 N3 111.9(4)
C9 N5 C8 128.4(5)
O2 N1 O1 121.0(6)
O2 N1 C4 120.2(6)
O1 N1 C4 118.7(6)
O3 N6 O4 120.6(7)
O3 N6 C12 119.6(7)
O4 N6 C12 119.7(7)
C27 N7 C23 105.3(4)
C27 N7 C15 111.5(5)
C23 N7 C15 110.3(5)
C27 N7 C19 111.3(5)
C23 N7 C19 111.0(5)
C15 N7 C19 107.6(5)
C16 C15 N7 116.8(5)
C18 C17 C16 113.0(8)
C15 C16 C17 110.8(7)
C19 C20 C21 112.0(8)
C20 C19 N7 115.8(6)
C22 C21 C20 109.4(12)
N8 C43 C44 115.9(5)
C46 C45 C44 116.2(11)
C43 C44 C45 107.0(7)
C36 C35 N8 117.2(6)
C35 C36 C37 106.8(8)
C38 C37 C36 120.4(15)
C32 C31 N8 117.3(6)
C31 C32 C33 111.8(9)
C34 C33 C32 131.5(16)
N8 C39 C40 115.5(6)
C40 C41 C42 118.8(11)
C41 C40 C39 117.4(8)
C26 C25 C24 112.9(8)
C24 C23 N7 116.6(5)
C23 C24 C25 111.7(6)
C35 N8 C43 110.1(5)
C35 N8 C31 107.1(5)
C43 N8 C31 111.5(5)
C35 N8 C39 110.2(5)
C43 N8 C39 106.0(4)
C31 N8 C39 111.9(5)
N7 C27 C28 114.9(5)
C27 C28 C29 108.9(7)
C30 C29 C28 110.8(11)

loop_
_geom_bond_atom_site_label_1
_geom_bond_atom_site_label_2
_geom_bond_distance
S1 C8 1.730(5)
S1 C7 1.737(5)
C12 C13 1.361(9)
C12 C11 1.362(8)
C12 N6 1.435(8)
C9 C14 1.373(7)
C9 N5 1.373(7)
C9 C10 1.404(7)
C11 C10 1.365(7)
C14 C13 1.381(8)
C8 N4 1.281(7)
C8 N5 1.387(7)
C7 N3 1.281(7)
C7 N2 1.379(6)
C1 N2 1.383(6)
C1 C2 1.392(7)
C1 C6 1.398(7)
C5 C6 1.374(7)
C5 C4 1.380(7)
C4 C3 1.364(8)
C4 N1 1.453(8)
C2 C3 1.376(8)
N3 N4 1.399(6)
N1 O2 1.198(7)
N1 O1 1.200(7)
N6 O3 1.208(8)
N6 O4 1.219(8)
N7 C27 1.501(7)
N7 C23 1.521(8)
N7 C15 1.523(8)
N7 C19 1.530(8)
C15 C16 1.466(10)
C17 C18 1.482(12)
C17 C16 1.514(10)
C20 C19 1.517(10)
C20 C21 1.541(14)
C21 C22 1.422(16)
C43 N8 1.511(7)
C43 C44 1.512(10)
C45 C46 1.288(16)
C45 C44 1.557(12)
C35 C36 1.490(10)
C35 N8 1.506(8)
C36 C37 1.622(14)
C37 C38 1.147(16)
C31 C32 1.499(10)
C31 N8 1.514(8)
C32 C33 1.513(15)
C33 C34 1.147(17)
C39 N8 1.525(8)
C39 C40 1.534(11)
C41 C40 1.372(12)
C41 C42 1.456(13)
C25 C26 1.445(13)
C25 C24 1.524(10)
C23 C24 1.506(9)
C27 C28 1.525(9)
C28 C29 1.554(14)
C29 C30 1.50(2)
